data_1506619
loop_
_publ_author_name
'Harding, Wayne W.'
'Tidgewell, Kevin'
'Schmidt, Matthew'
'Shah, Kushal'
'Dersch, Christina M.'
'Snyder, John'
'Parrish, Damon'
'Deschamps, Jeffrey R.'
'Rothman, Richard B.'
'Prisinzano, Thomas E.'

_publ_section_title
;
 Salvinicins A and B, new neoclerodane diterpenes from Salvia divinorum.
;
_journal_issue 14
_journal_name_full 'Organic letters'
_journal_page_first 3017
_journal_page_last 3020
_journal_paper_doi 10.1021/ol0510522
_journal_volume 7
_journal_year 2005
_chemical_absolute_configuration ad
_chemical_formula_moiety 'C28 H28 Cl2 O8'
_chemical_formula_sum 'C28 H28 Cl2 O8'
_chemical_formula_weight 563.40
_chemical_name_systematic
; 
 ? 
;
_space_group_IT_number 19
_symmetry_cell_setting orthorhombic
_symmetry_space_group_name_Hall 'P 2ac 2ab'
_symmetry_space_group_name_H-M 'P 21 21 21'
_atom_sites_solution_hydrogens geom
_atom_sites_solution_primary direct
_atom_sites_solution_secondary difmap
_audit_creation_date 2005-03-03
_audit_creation_method 'from SHELXL97 CIF, local template and enCIFer'
_cell_angle_alpha 90.00
_cell_angle_beta 90.00
_cell_angle_gamma 90.00
_cell_formula_units_Z 4
_cell_length_a 6.3731(6)
_cell_length_b 18.988(2)
_cell_length_c 21.365(2)
_cell_measurement_temperature 273(2)
_cell_volume 2585.4(4)
_computing_cell_refinement 'Bruker SMART v5.631 (Bruker, 2001)'
_computing_data_collection 'Bruker SMART v5.631 (Bruker, 2001)'
_computing_data_reduction
;
Bruker SAINT v6.45A (Bruker, 2002), Bruker XPREP v6.14 (Bruker, 2001)
;
_computing_molecular_graphics 'Bruker SHELXTL v6.14 (Bruker, 2000b)'
_computing_publication_material 'Bruker SHELXTL v6.14 (Bruker, 2000b)'
_computing_structure_refinement 'Bruker SHELXTL v6.14 (Bruker, 2000b)'
_computing_structure_solution 'Bruker SHELXTL v6.14 (Bruker, 2000b)'
_diffrn_ambient_temperature 273(2)
_diffrn_measured_fraction_theta_full 0.959
_diffrn_measured_fraction_theta_max 0.959
_diffrn_measurement_device 'Bruker SMART 6000 CCD'
_diffrn_measurement_method '\w scans'
_diffrn_radiation_monochromator 'G\"obel optics'
_diffrn_radiation_source 'rotating anode'
_diffrn_radiation_type CuK\a
_diffrn_radiation_wavelength 1.54178
_diffrn_reflns_av_R_equivalents 0.0593
_diffrn_reflns_av_sigmaI/netI 0.0678
_diffrn_reflns_limit_h_max 7
_diffrn_reflns_limit_h_min -6
_diffrn_reflns_limit_k_max 23
_diffrn_reflns_limit_k_min -22
_diffrn_reflns_limit_l_max 23
_diffrn_reflns_limit_l_min -25
_diffrn_reflns_number 14259
_diffrn_reflns_theta_full 70.32
_diffrn_reflns_theta_max 70.32
_diffrn_reflns_theta_min 3.11
_exptl_absorpt_coefficient_mu 2.699
_exptl_absorpt_correction_T_max 0.898
_exptl_absorpt_correction_T_min 0.433
_exptl_absorpt_correction_type multi-scan
_exptl_absorpt_process_details 'SADABS v2.10 (Bruker, 2000c)'
_exptl_crystal_colour colorless
_exptl_crystal_density_diffrn 1.447
_exptl_crystal_density_method 'not measured'
_exptl_crystal_description needle
_exptl_crystal_F_000 1176
_exptl_crystal_size_max 0.31
_exptl_crystal_size_mid 0.09
_exptl_crystal_size_min 0.04
_refine_diff_density_max 0.235
_refine_diff_density_min -0.227
_refine_diff_density_rms 0.045
_refine_ls_abs_structure_details 'Flack H D (1983), Acta Cryst. A39, 876-881'
_refine_ls_abs_structure_Flack 0.00(3)
_refine_ls_extinction_method none
_refine_ls_goodness_of_fit_ref 0.997
_refine_ls_hydrogen_treatment constr
_refine_ls_matrix_type full
_refine_ls_number_parameters 412
_refine_ls_number_reflns 4523
_refine_ls_number_restraints 12
_refine_ls_restrained_S_all 0.997
_refine_ls_R_factor_all 0.0882
_refine_ls_R_factor_gt 0.0579
_refine_ls_shift/su_max 0.016
_refine_ls_shift/su_mean 0.001
_refine_ls_structure_factor_coef Fsqd
_refine_ls_weighting_details 'calc w=1/[\s^2^(Fo^2^)+(0.0888P)^2^+0.0000P] where P=(Fo^2^+2Fc^2^)/3'
_refine_ls_weighting_scheme calc
_refine_ls_wR_factor_gt 0.1470
_refine_ls_wR_factor_ref 0.1677
_reflns_number_gt 3012
_reflns_number_total 4523
_reflns_threshold_expression I>2\s(I)
_cod_data_source_file ol0510522si20050506_032359.cif
_cod_data_source_block prnz04
_cod_depositor_comments
;
The following automatic conversions were performed:

'_symmetry_cell_setting' value 'Orthorhombic' changed to
'orthorhombic' according to
/home/saulius/struct/CIF-dictionaries/cif_core.dic dictionary named
'cif_core.dic' version 2.4.1 from 2010-06-29.

Automatic conversion script
Id: cif_fix_values 1715 2011-07-08 13:25:40Z adriana 
;
_cod_original_cell_volume 2585.5(5)
_cod_original_sg_symbol_H-M 'P 2(1) 2(1) 2(1)'
_cod_database_code 1506619

loop_
_symmetry_equiv_pos_as_xyz
'x, y, z'
'-x+1/2, -y, z+1/2'
'-x, y+1/2, -z+1/2'
'x+1/2, -y+1/2, -z'

loop_
_atom_site_label
_atom_site_type_symbol
_atom_site_fract_x
_atom_site_fract_y
_atom_site_fract_z
_atom_site_U_iso_or_equiv
_atom_site_adp_type
_atom_site_occupancy
_atom_site_symmetry_multiplicity
_atom_site_calc_flag
_atom_site_refinement_flags
_atom_site_disorder_assembly
_atom_site_disorder_group
O1 O 0.2670(4) 0.07179(14) 0.17268(11) 0.0693(7) Uani 1 1 d . . .
C1 C 0.0894(6) 0.05211(19) 0.18030(16) 0.0572(9) Uani 1 1 d . . .
O2 O 0.2023(5) -0.06389(14) 0.15345(14) 0.0818(8) Uani 1 1 d . . .
C2 C 0.0272(6) -0.02300(18) 0.17183(19) 0.0681(10) Uani 1 1 d . A .
H2A H -0.0864 -0.0267 0.1397 0.082 Uiso 1 1 calc R . .
C3 C -0.0501(7) -0.0507(2) 0.2340(2) 0.0783(12) Uani 1 1 d . . .
H3A H 0.0681 -0.0522 0.2640 0.094 Uiso 1 1 calc R A .
H3B H -0.1029 -0.0993 0.2285 0.094 Uiso 1 1 calc R . .
C4 C -0.2239(6) -0.00488(18) 0.26036(17) 0.0621(9) Uani 1 1 d . A .
H4A H -0.3440 -0.0062 0.2303 0.075 Uiso 1 1 calc R . .
C5 C -0.1580(5) 0.07231(18) 0.26831(16) 0.0571(9) Uani 1 1 d . . .
C6 C -0.3467(6) 0.11584(18) 0.28724(17) 0.0593(9) Uani 1 1 d . A .
H6A H -0.4691 0.1003 0.2623 0.071 Uiso 1 1 calc R . .
H6B H -0.3784 0.1063 0.3318 0.071 Uiso 1 1 calc R . .
C7 C -0.3199(6) 0.19436(18) 0.27874(17) 0.0608(9) Uani 1 1 d . . .
H7A H -0.4514 0.2189 0.2903 0.073 Uiso 1 1 calc R A .
H7B H -0.2064 0.2117 0.3064 0.073 Uiso 1 1 calc R . .
C8 C -0.2660(5) 0.20969(17) 0.21134(16) 0.0534(8) Uani 1 1 d . A .
H8A H -0.3776 0.1863 0.1858 0.064 Uiso 1 1 calc R . .
C9 C -0.0610(5) 0.17599(18) 0.19146(15) 0.0528(8) Uani 1 1 d . . .
C10 C -0.0877(5) 0.09719(17) 0.20097(14) 0.0495(8) Uani 1 1 d . A .
H10A H -0.2070 0.0839 0.1729 0.059 Uiso 1 1 calc R . .
C11 C -0.0396(6) 0.19211(17) 0.12210(15) 0.0547(8) Uani 1 1 d . A .
H11A H 0.0875 0.1686 0.1056 0.066 Uiso 1 1 calc R . .
H11B H -0.1626 0.1730 0.0995 0.066 Uiso 1 1 calc R . .
O12 O -0.1843(5) 0.30794(13) 0.14324(12) 0.0736(8) Uani 1 1 d . A .
C12 C -0.0246(6) 0.26852(19) 0.11047(16) 0.0601(9) Uani 1 1 d . . .
H12A H 0.1148 0.2847 0.1265 0.072 Uiso 1 1 calc R A .
C13 C -0.0391(6) 0.28955(19) 0.04393(17) 0.0593(9) Uani 1 1 d . A .
C14 C -0.0346(6) 0.3584(2) 0.02012(18) 0.0673(10) Uani 1 1 d . . .
H14A H -0.0260 0.4006 0.0438 0.081 Uiso 1 1 calc R A .
O15 O -0.0528(4) 0.28619(16) -0.06035(12) 0.0776(8) Uani 1 1 d . . .
C15 C -0.0448(7) 0.3535(2) -0.0414(2) 0.0761(11) Uani 1 1 d . A .
H15A H -0.0462 0.3928 -0.0689 0.091 Uiso 1 1 calc R . .
C16 C -0.0497(6) 0.2481(2) -0.00654(19) 0.0689(10) Uani 1 1 d . A .
H16A H -0.0544 0.1982 -0.0050 0.083 Uiso 1 1 calc R . .
C17 C -0.2776(7) 0.28619(19) 0.19536(18) 0.0670(10) Uani 1 1 d . . .
O17 O -0.3793(6) 0.32683(15) 0.22409(16) 0.0985(10) Uani 1 1 d . A .
C18 C 0.0137(6) 0.0776(2) 0.31764(18) 0.0719(11) Uani 1 1 d . A .
H18A H -0.0409 0.0612 0.3580 0.108 Uiso 1 1 calc R . .
H18B H 0.0593 0.1267 0.3214 0.108 Uiso 1 1 calc R . .
H18C H 0.1331 0.0482 0.3052 0.108 Uiso 1 1 calc R . .
C19 C 0.1259(6) 0.2086(2) 0.22693(18) 0.0661(10) Uani 1 1 d . A .
H19A H 0.2572 0.1945 0.2066 0.099 Uiso 1 1 calc R . .
H19B H 0.1253 0.1919 0.2703 0.099 Uiso 1 1 calc R . .
H19C H 0.1138 0.2600 0.2263 0.099 Uiso 1 1 calc R . .
C20 C 0.267(3) -0.0471(9) 0.0847(8) 0.060(4) Uani 0.3680(19) 1 d PU A 1
O20 O 0.195(3) -0.0046(6) 0.0534(7) 0.091(4) Uani 0.3680(19) 1 d P A 1
C21 C 0.4392(10) -0.0818(4) 0.0675(3) 0.079(4) Uani 0.3680(19) 1 d PG A 1
C22 C 0.5249(13) -0.0628(4) 0.0101(3) 0.091(4) Uani 0.3680(19) 1 d PG A 1
H22A H 0.4588 -0.0277 -0.0147 0.109 Uiso 0.3680(19) 1 calc PR A 1
C23 C 0.7073(14) -0.0951(5) -0.0110(4) 0.096(4) Uani 0.3680(19) 1 d PG A 1
H23A H 0.7659 -0.0821 -0.0502 0.115 Uiso 0.3680(19) 1 calc PR A 1
C24 C 0.8040(12) -0.1465(5) 0.0253(5) 0.084(5) Uani 0.3680(19) 1 d PGU A 1
C25 C 0.7183(13) -0.1655(4) 0.0827(5) 0.081(4) Uani 0.3680(19) 1 d PG A 1
C26 C 0.5359(13) -0.1332(4) 0.1038(3) 0.064(3) Uani 0.3680(19) 1 d PG A 1
H26A H 0.4773 -0.1462 0.1430 0.077 Uiso 0.3680(19) 1 calc PR A 1
Cl4 Cl 1.0191(6) -0.1852(2) -0.00638(19) 0.1094(13) Uani 0.3680(19) 1 d P A 1
Cl5 Cl 0.8282(7) -0.2284(2) 0.1226(2) 0.1381(17) Uani 0.3680(19) 1 d P A 1
C20' C 0.267(2) -0.0579(5) 0.1017(5) 0.076(3) Uani 0.6320(19) 1 d P A 2
O20' O 0.1780(16) -0.0244(4) 0.0610(4) 0.084(2) Uani 0.6320(19) 1 d P A 2
C21' C 0.4685(6) -0.0986(2) 0.0907(2) 0.065(2) Uani 0.6320(19) 1 d PG A 2
C22' C 0.5458(7) -0.1417(2) 0.13791(16) 0.0689(19) Uani 0.6320(19) 1 d PG A 2
H22B H 0.4757 -0.1440 0.1771 0.083 Uiso 0.6320(19) 1 calc PR A 2
C23' C 0.7257(7) -0.1815(2) 0.12783(19) 0.0754(19) Uani 0.6320(19) 1 d PG A 2
H23B H 0.7786 -0.2110 0.1601 0.090 Uiso 0.6320(19) 1 calc PR A 2
C24' C 0.8283(7) -0.1782(3) 0.0705(2) 0.0688(19) Uani 0.6320(19) 1 d PG A 2
C25' C 0.7510(8) -0.1351(3) 0.02323(18) 0.067(2) Uani 0.6320(19) 1 d PG A 2
C26' C 0.5711(8) -0.0953(2) 0.03332(17) 0.076(2) Uani 0.6320(19) 1 d PG A 2
H26B H 0.5182 -0.0659 0.0010 0.091 Uiso 0.6320(19) 1 calc PR A 2
Cl4' Cl 1.0429(3) -0.22742(11) 0.05906(10) 0.1044(7) Uani 0.6320(19) 1 d P A 2
Cl5' Cl 0.8777(4) -0.12948(14) -0.04594(9) 0.1212(9) Uani 0.6320(19) 1 d P A 2
O27 O -0.1942(6) -0.0728(2) 0.35318(19) 0.1344(15) Uani 1 1 d . A .
C27 C -0.2978(7) -0.0372(2) 0.3214(2) 0.0782(12) Uani 1 1 d . . .
O28 O -0.4899(5) -0.02020(14) 0.33415(14) 0.0803(8) Uani 1 1 d . A .
C28 C -0.5723(9) -0.0465(2) 0.3922(2) 0.0996(16) Uani 1 1 d . . .
H28A H -0.7212 -0.0341 0.3956 0.149 Uiso 1 1 calc R A .
H28B H -0.4950 -0.0255 0.4272 0.149 Uiso 1 1 calc R . .
H28C H -0.5570 -0.0978 0.3935 0.149 Uiso 1 1 calc R . .

loop_
_atom_site_aniso_label
_atom_site_aniso_U_11
_atom_site_aniso_U_22
_atom_site_aniso_U_33
_atom_site_aniso_U_23
_atom_site_aniso_U_13
_atom_site_aniso_U_12
O1 0.0538(15) 0.0841(17) 0.0701(16) 0.0019(13) 0.0057(12) 0.0068(13)
C1 0.053(2) 0.069(2) 0.0496(19) 0.0042(16) 0.0030(15) 0.0082(18)
O2 0.0869(19) 0.0722(16) 0.086(2) 0.0075(14) 0.0275(15) 0.0253(15)
C2 0.060(2) 0.065(2) 0.080(3) -0.0022(18) 0.0090(19) 0.0209(19)
C3 0.079(3) 0.069(2) 0.087(3) 0.014(2) 0.017(2) 0.013(2)
C4 0.056(2) 0.063(2) 0.068(2) 0.0106(17) 0.0059(17) 0.0106(18)
C5 0.0475(19) 0.067(2) 0.057(2) 0.0062(17) 0.0020(15) 0.0078(17)
C6 0.0479(19) 0.072(2) 0.058(2) 0.0030(17) 0.0036(15) 0.0034(17)
C7 0.0500(19) 0.070(2) 0.062(2) -0.0025(18) 0.0072(16) -0.0012(18)
C8 0.0494(19) 0.0564(18) 0.0545(19) -0.0062(15) 0.0007(14) 0.0076(16)
C9 0.0413(17) 0.0622(18) 0.0547(19) -0.0044(16) -0.0037(14) 0.0045(16)
C10 0.0408(17) 0.0576(17) 0.0502(18) -0.0002(15) -0.0042(13) 0.0067(15)
C11 0.0470(18) 0.0611(19) 0.0559(19) -0.0021(16) 0.0023(15) 0.0043(17)
O12 0.0879(19) 0.0620(14) 0.0709(17) 0.0015(12) 0.0233(14) 0.0078(14)
C12 0.054(2) 0.069(2) 0.058(2) -0.0041(17) 0.0087(15) -0.0026(19)
C13 0.0469(18) 0.076(2) 0.055(2) 0.0033(18) 0.0031(15) 0.0077(18)
C14 0.063(2) 0.073(2) 0.066(2) 0.0046(19) 0.0063(18) 0.005(2)
O15 0.0650(16) 0.106(2) 0.0620(16) 0.0059(15) -0.0055(13) 0.0024(16)
C15 0.064(2) 0.083(3) 0.081(3) 0.022(2) 0.001(2) 0.005(2)
C16 0.054(2) 0.088(2) 0.065(2) 0.009(2) -0.0007(17) -0.001(2)
C17 0.067(2) 0.063(2) 0.071(2) -0.0031(18) 0.0105(18) 0.003(2)
O17 0.124(3) 0.0675(16) 0.104(2) 0.0015(15) 0.046(2) 0.0262(18)
C18 0.054(2) 0.096(3) 0.065(2) 0.010(2) -0.0001(17) 0.013(2)
C19 0.050(2) 0.082(2) 0.066(2) -0.0041(19) -0.0073(16) -0.0026(19)
C20 0.060(7) 0.069(9) 0.052(8) -0.005(6) 0.026(6) 0.004(7)
O20 0.146(10) 0.052(5) 0.077(7) 0.024(5) 0.003(6) -0.016(6)
C21 0.087(8) 0.086(8) 0.065(8) -0.029(7) 0.035(7) -0.011(7)
C22 0.095(9) 0.098(9) 0.081(9) 0.002(7) 0.016(7) 0.044(8)
C23 0.110(10) 0.107(9) 0.072(8) 0.000(7) 0.033(7) -0.014(9)
C24 0.069(7) 0.071(7) 0.112(11) -0.024(7) -0.033(7) 0.028(6)
C25 0.076(9) 0.059(6) 0.110(11) -0.012(7) -0.027(8) 0.017(6)
C26 0.065(7) 0.059(6) 0.069(8) 0.015(6) 0.016(6) 0.012(6)
Cl4 0.084(2) 0.115(2) 0.129(3) -0.020(2) 0.027(2) 0.018(2)
Cl5 0.127(3) 0.152(3) 0.136(3) 0.051(3) 0.011(3) 0.080(3)
C20' 0.110(7) 0.053(4) 0.066(6) 0.014(4) 0.020(5) 0.004(4)
O20' 0.106(5) 0.073(5) 0.072(5) 0.010(4) 0.017(4) 0.002(4)
C21' 0.077(5) 0.055(4) 0.063(4) -0.006(4) 0.014(4) 0.003(4)
C22' 0.090(5) 0.056(3) 0.061(4) 0.019(3) 0.015(4) 0.014(4)
C23' 0.095(5) 0.071(4) 0.060(4) 0.023(3) 0.003(4) 0.019(4)
C24' 0.073(5) 0.065(4) 0.068(4) -0.001(3) -0.005(3) 0.006(4)
C25' 0.072(4) 0.079(4) 0.051(4) 0.013(4) 0.012(3) 0.010(4)
C26' 0.102(6) 0.068(4) 0.057(4) 0.000(3) -0.002(4) 0.011(4)
Cl4' 0.0933(13) 0.1165(14) 0.1034(14) -0.0023(11) 0.0158(11) 0.0389(12)
Cl5' 0.1328(18) 0.164(2) 0.0665(11) 0.0133(12) 0.0388(11) 0.0257(16)
O27 0.092(2) 0.182(3) 0.130(3) 0.090(3) 0.021(2) 0.040(3)
C27 0.073(3) 0.078(2) 0.084(3) 0.018(2) 0.014(2) 0.011(2)
O28 0.0707(19) 0.0694(15) 0.101(2) 0.0168(14) 0.0238(15) -0.0012(14)
C28 0.102(4) 0.096(3) 0.101(4) 0.015(3) 0.041(3) -0.011(3)

loop_
_atom_type_symbol
_atom_type_description
_atom_type_scat_dispersion_real
_atom_type_scat_dispersion_imag
_atom_type_scat_source
C C 0.0181 0.0091 'International Tables Vol C Tables 4.2.6.8 and 6.1.1.4'
H H 0.0000 0.0000 'International Tables Vol C Tables 4.2.6.8 and 6.1.1.4'
O O 0.0492 0.0322 'International Tables Vol C Tables 4.2.6.8 and 6.1.1.4'
Cl Cl 0.3639 0.7018 'International Tables Vol C Tables 4.2.6.8 and 6.1.1.4'

loop_
_geom_angle_atom_site_label_1
_geom_angle_atom_site_label_2
_geom_angle_atom_site_label_3
_geom_angle
O1 C1 C10 125.2(3)
O1 C1 C2 122.1(3)
C10 C1 C2 112.7(3)
C20' O2 C2 118.7(7)
C20' O2 C20 7.8(11)
C2 O2 C20 111.0(7)
O2 C2 C1 110.4(3)
O2 C2 C3 108.1(3)
C1 C2 C3 108.2(3)
O2 C2 H2A 110.0
C1 C2 H2A 110.0
C3 C2 H2A 110.0
C2 C3 C4 111.4(3)
C2 C3 H3A 109.3
C4 C3 H3A 109.3
C2 C3 H3B 109.3
C4 C3 H3B 109.3
H3A C3 H3B 108.0
C27 C4 C3 108.3(3)
C27 C4 C5 112.1(3)
C3 C4 C5 112.9(3)
C27 C4 H4A 107.8
C3 C4 H4A 107.8
C5 C4 H4A 107.8
C6 C5 C18 110.5(3)
C6 C5 C4 109.5(3)
C18 C5 C4 109.6(3)
C6 C5 C10 107.8(3)
C18 C5 C10 114.0(3)
C4 C5 C10 105.2(3)
C7 C6 C5 114.6(3)
C7 C6 H6A 108.6
C5 C6 H6A 108.6
C7 C6 H6B 108.6
C5 C6 H6B 108.6
H6A C6 H6B 107.6
C8 C7 C6 109.3(3)
C8 C7 H7A 109.8
C6 C7 H7A 109.8
C8 C7 H7B 109.8
C6 C7 H7B 109.8
H7A C7 H7B 108.3
C17 C8 C7 113.2(3)
C17 C8 C9 112.9(3)
C7 C8 C9 112.5(3)
C17 C8 H8A 105.8
C7 C8 H8A 105.8
C9 C8 H8A 105.8
C8 C9 C11 105.4(3)
C8 C9 C10 106.4(3)
C11 C9 C10 109.8(3)
C8 C9 C19 111.0(3)
C11 C9 C19 109.2(3)
C10 C9 C19 114.6(3)
C1 C10 C9 116.3(3)
C1 C10 C5 108.3(3)
C9 C10 C5 116.6(3)
C1 C10 H10A 104.7
C9 C10 H10A 104.7
C5 C10 H10A 104.7
C12 C11 C9 111.6(3)
C12 C11 H11A 109.3
C9 C11 H11A 109.3
C12 C11 H11B 109.3
C9 C11 H11B 109.3
H11A C11 H11B 108.0
C17 O12 C12 124.1(3)
O12 C12 C11 112.5(3)
O12 C12 C13 106.4(3)
C11 C12 C13 115.0(3)
O12 C12 H12A 107.5
C11 C12 H12A 107.5
C13 C12 H12A 107.5
C16 C13 C14 104.9(3)
C16 C13 C12 128.3(3)
C14 C13 C12 126.8(3)
C15 C14 C13 107.2(4)
C15 C14 H14A 126.4
C13 C14 H14A 126.4
C15 O15 C16 104.5(3)
C14 C15 O15 111.7(4)
C14 C15 H15A 124.2
O15 C15 H15A 124.2
C13 C16 O15 111.8(4)
C13 C16 H16A 124.1
O15 C16 H16A 124.1
O17 C17 O12 118.6(3)
O17 C17 C8 123.0(4)
O12 C17 C8 118.1(3)
C5 C18 H18A 109.5
C5 C18 H18B 109.5
H18A C18 H18B 109.5
C5 C18 H18C 109.5
H18A C18 H18C 109.5
H18B C18 H18C 109.5
C9 C19 H19A 109.5
C9 C19 H19B 109.5
H19A C19 H19B 109.5
C9 C19 H19C 109.5
H19A C19 H19C 109.5
H19B C19 H19C 109.5
O20 C20 C21 121.3(16)
O20 C20 O2 126.0(15)
C21 C20 O2 112.2(12)
C20 C21 C22 116.1(9)
C20 C21 C26 123.9(9)
C22 C21 C26 120.0
C21 C22 C23 120.0
C21 C22 H22A 120.0
C23 C22 H22A 120.0
C22 C23 C24 120.0
C22 C23 H23A 120.0
C24 C23 H23A 120.0
C25 C24 C23 120.0
C25 C24 Cl4 123.8(6)
C23 C24 Cl4 116.1(6)
C26 C25 C24 120.0
C26 C25 Cl5 121.0(6)
C24 C25 Cl5 118.9(6)
C25 C26 C21 120.0
C25 C26 H26A 120.0
C21 C26 H26A 120.0
O2 C20' O20' 123.7(12)
O2 C20' C21' 113.0(9)
O20' C20' C21' 123.3(10)
C22' C21' C26' 120.0
C22' C21' C20' 119.1(5)
C26' C21' C20' 120.8(5)
C23' C22' C21' 120.0
C23' C22' H22B 120.0
C21' C22' H22B 120.0
C24' C23' C22' 120.0
C24' C23' H23B 120.0
C22' C23' H23B 120.0
C23' C24' C25' 120.0
C23' C24' Cl4' 119.2(3)
C25' C24' Cl4' 120.8(3)
C26' C25' C24' 120.0
C26' C25' Cl5' 119.7(3)
C24' C25' Cl5' 120.2(3)
C25' C26' C21' 120.0
C25' C26' H26B 120.0
C21' C26' H26B 120.0
O27 C27 O28 123.9(4)
O27 C27 C4 124.1(4)
O28 C27 C4 111.9(4)
C27 O28 C28 116.2(4)
O28 C28 H28A 109.5
O28 C28 H28B 109.5
H28A C28 H28B 109.5
O28 C28 H28C 109.5
H28A C28 H28C 109.5
H28B C28 H28C 109.5

loop_
_geom_bond_atom_site_label_1
_geom_bond_atom_site_label_2
_geom_bond_distance
O1 C1 1.203(4)
C1 C10 1.484(5)
C1 C2 1.491(5)
O2 C20' 1.185(11)
O2 C2 1.415(4)
O2 C20 1.559(16)
C2 C3 1.510(6)
C2 H2A 1.0000
C3 C4 1.517(5)
C3 H3A 0.9900
C3 H3B 0.9900
C4 C27 1.516(5)
C4 C5 1.534(5)
C4 H4A 1.0000
C5 C6 1.514(5)
C5 C18 1.523(5)
C5 C10 1.579(5)
C6 C7 1.512(5)
C6 H6A 0.9900
C6 H6B 0.9900
C7 C8 1.509(5)
C7 H7A 0.9900
C7 H7B 0.9900
C8 C17 1.494(5)
C8 C9 1.515(5)
C8 H8A 1.0000
C9 C11 1.519(5)
C9 C10 1.520(5)
C9 C19 1.541(5)
C10 H10A 1.0000
C11 C12 1.475(5)
C11 H11A 0.9900
C11 H11B 0.9900
O12 C17 1.328(4)
O12 C12 1.444(4)
C12 C13 1.480(5)
C12 H12A 1.0000
C13 C16 1.336(6)
C13 C14 1.402(5)
C14 C15 1.319(5)
C14 H14A 0.9500
O15 C15 1.341(5)
O15 C16 1.358(5)
C15 H15A 0.9500
C16 H16A 0.9500
C17 O17 1.180(4)
C18 H18A 0.9800
C18 H18B 0.9800
C18 H18C 0.9800
C19 H19A 0.9800
C19 H19B 0.9800
C19 H19C 0.9800
C20 O20 1.15(2)
C20 C21 1.332(18)
C21 C22 1.3900
C21 C26 1.3900
C22 C23 1.3900
C22 H22A 0.9500
C23 C24 1.3900
C23 H23A 0.9500
C24 C25 1.3900
C24 Cl4 1.696(7)
C25 C26 1.3900
C25 Cl5 1.627(8)
C26 H26A 0.9500
C20' O20' 1.217(14)
C20' C21' 1.518(14)
C21' C22' 1.3900
C21' C26' 1.3900
C22' C23' 1.3900
C22' H22B 0.9500
C23' C24' 1.3900
C23' H23B 0.9500
C24' C25' 1.3900
C24' Cl4' 1.674(4)
C25' C26' 1.3900
C25' Cl5' 1.688(4)
C26' H26B 0.9500
O27 C27 1.164(5)
C27 O28 1.295(5)
O28 C28 1.437(5)
C28 H28A 0.9800
C28 H28B 0.9800
C28 H28C 0.9800

loop_
_geom_torsion_atom_site_label_1
_geom_torsion_atom_site_label_2
_geom_torsion_atom_site_label_3
_geom_torsion_atom_site_label_4
_geom_torsion
C20' O2 C2 C1 -73.2(8)
C20 O2 C2 C1 -71.6(8)
C20' O2 C2 C3 168.6(8)
C20 O2 C2 C3 170.2(7)
O1 C1 C2 O2 -0.9(5)
C10 C1 C2 O2 -178.8(3)
O1 C1 C2 C3 117.2(4)
C10 C1 C2 C3 -60.6(4)
O2 C2 C3 C4 174.1(3)
C1 C2 C3 C4 54.5(5)
C2 C3 C4 C27 178.2(4)
C2 C3 C4 C5 -57.0(5)
C27 C4 C5 C6 -64.1(4)
C3 C4 C5 C6 173.2(3)
C27 C4 C5 C18 57.2(4)
C3 C4 C5 C18 -65.4(4)
C27 C4 C5 C10 -179.7(3)
C3 C4 C5 C10 57.6(4)
C18 C5 C6 C7 75.8(4)
C4 C5 C6 C7 -163.3(3)
C10 C5 C6 C7 -49.4(4)
C5 C6 C7 C8 56.9(4)
C6 C7 C8 C17 168.7(3)
C6 C7 C8 C9 -61.8(4)
C17 C8 C9 C11 -54.3(4)
C7 C8 C9 C11 176.0(3)
C17 C8 C9 C10 -170.9(3)
C7 C8 C9 C10 59.4(3)
C17 C8 C9 C19 63.8(4)
C7 C8 C9 C19 -65.8(4)
O1 C1 C10 C9 20.7(5)
C2 C1 C10 C9 -161.5(3)
O1 C1 C10 C5 -112.9(4)
C2 C1 C10 C5 64.9(4)
C8 C9 C10 C1 175.9(3)
C11 C9 C10 C1 62.3(4)
C19 C9 C10 C1 -61.1(4)
C8 C9 C10 C5 -54.4(3)
C11 C9 C10 C5 -167.9(3)
C19 C9 C10 C5 68.7(4)
C6 C5 C10 C1 -176.8(3)
C18 C5 C10 C1 60.2(4)
C4 C5 C10 C1 -60.0(3)
C6 C5 C10 C9 49.8(4)
C18 C5 C10 C9 -73.3(4)
C4 C5 C10 C9 166.5(3)
C8 C9 C11 C12 62.8(4)
C10 C9 C11 C12 177.0(3)
C19 C9 C11 C12 -56.6(4)
C17 O12 C12 C11 25.5(5)
C17 O12 C12 C13 152.3(3)
C9 C11 C12 O12 -48.2(4)
C9 C11 C12 C13 -170.2(3)
O12 C12 C13 C16 -130.2(4)
C11 C12 C13 C16 -4.9(5)
O12 C12 C13 C14 53.1(5)
C11 C12 C13 C14 178.3(4)
C16 C13 C14 C15 0.6(4)
C12 C13 C14 C15 178.0(4)
C13 C14 C15 O15 -0.8(5)
C16 O15 C15 C14 0.7(5)
C14 C13 C16 O15 -0.2(4)
C12 C13 C16 O15 -177.5(3)
C15 O15 C16 C13 -0.3(4)
C12 O12 C17 O17 167.5(4)
C12 O12 C17 C8 -18.5(5)
C7 C8 C17 O17 -22.9(6)
C9 C8 C17 O17 -152.2(4)
C7 C8 C17 O12 163.3(3)
C9 C8 C17 O12 34.0(5)
C20' O2 C20 O20 175(10)
C2 O2 C20 O20 5(2)
C20' O2 C20 C21 -14(7)
C2 O2 C20 C21 176.2(9)
O20 C20 C21 C22 1(2)
O2 C20 C21 C22 -171.4(7)
O20 C20 C21 C26 179.0(13)
O2 C20 C21 C26 7.1(16)
C20 C21 C22 C23 178.6(10)
C26 C21 C22 C23 0.0
C21 C22 C23 C24 0.0
C22 C23 C24 C25 0.0
C22 C23 C24 Cl4 177.2(6)
C23 C24 C25 C26 0.0
Cl4 C24 C25 C26 -177.0(7)
C23 C24 C25 Cl5 177.0(7)
Cl4 C24 C25 Cl5 0.0(7)
C24 C25 C26 C21 0.0
Cl5 C25 C26 C21 -177.0(7)
C20 C21 C26 C25 -178.5(11)
C22 C21 C26 C25 0.0
C2 O2 C20' O20' -8.4(15)
C20 O2 C20' O20' -19(8)
C2 O2 C20' C21' 173.7(5)
C20 O2 C20' C21' 163(9)
O2 C20' C21' C22' 5.1(11)
O20' C20' C21' C22' -172.8(9)
O2 C20' C21' C26' -177.4(6)
O20' C20' C21' C26' 4.8(14)
C26' C21' C22' C23' 0.0
C20' C21' C22' C23' 177.5(6)
C21' C22' C23' C24' 0.0
C22' C23' C24' C25' 0.0
C22' C23' C24' Cl4' -179.2(4)
C23' C24' C25' C26' 0.0
Cl4' C24' C25' C26' 179.2(4)
C23' C24' C25' Cl5' 178.6(4)
Cl4' C24' C25' Cl5' -2.2(4)
C24' C25' C26' C21' 0.0
Cl5' C25' C26' C21' -178.7(4)
C22' C21' C26' C25' 0.0
C20' C21' C26' C25' -177.5(6)
C3 C4 C27 O27 26.0(7)
C5 C4 C27 O27 -99.3(5)
C3 C4 C27 O28 -154.4(4)
C5 C4 C27 O28 80.4(4)
O27 C27 O28 C28 1.6(7)
C4 C27 O28 C28 -178.1(3)
